data_7153169
loop_
_publ_author_name
'Peng, Yu'
'Luo, Zhen-Biao'
'Zhang, Jian-Jian'
'Luo, Long'
'Wang, Ya-Wen'

_publ_section_title
;
 Collective synthesis of several 2,7'-cyclolignans and their correlation
 by chemical transformations.
;
_journal_issue 43
_journal_name_full 'Organic &amp; biomolecular chemistry'
_journal_page_first 7574
_journal_page_last 7586
_journal_paper_doi 10.1039/c3ob41672k
_journal_volume 11
_journal_year 2013
_chemical_formula_sum 'C22 H28 O4'
_chemical_formula_weight 356.44
_chemical_name_systematic
; 
 ? 
;
_space_group_IT_number 4
_symmetry_cell_setting monoclinic
_symmetry_space_group_name_Hall 'P 2yb'
_symmetry_space_group_name_H-M 'P 1 21 1'
_atom_sites_solution_hydrogens geom
_atom_sites_solution_primary direct
_atom_sites_solution_secondary difmap
_audit_creation_method SHELXL-97
_cell_angle_alpha 90.00
_cell_angle_beta 99.108(13)
_cell_angle_gamma 90.00
_cell_formula_units_Z 2
_cell_length_a 5.4244(18)
_cell_length_b 11.419(4)
_cell_length_c 15.941(5)
_cell_measurement_reflns_used 513
_cell_measurement_temperature 296(2)
_cell_measurement_theta_max 17.75
_cell_measurement_theta_min 2.59
_cell_volume 975.0(6)
_computing_cell_refinement 'Bruker SAINT'
_computing_data_collection 'Bruker APEX2'
_computing_data_reduction 'Bruker SAINT'
_computing_molecular_graphics 'Bruker SHELXTL'
_computing_publication_material 'Bruker SHELXTL'
_computing_structure_refinement 'SHELXL-97 (Sheldrick, 1997)'
_computing_structure_solution 'SHELXS-97 (Sheldrick, 1990)'
_diffrn_ambient_temperature 296(2)
_diffrn_measured_fraction_theta_full 0.997
_diffrn_measured_fraction_theta_max 0.997
_diffrn_measurement_device_type 'Bruker APEX-II CCD'
_diffrn_measurement_method '\f and \w scans'
_diffrn_radiation_monochromator graphite
_diffrn_radiation_source 'fine-focus sealed tube'
_diffrn_radiation_type MoK\a
_diffrn_radiation_wavelength 0.71073
_diffrn_reflns_av_R_equivalents 0.0745
_diffrn_reflns_av_sigmaI/netI 0.0769
_diffrn_reflns_limit_h_max 5
_diffrn_reflns_limit_h_min -5
_diffrn_reflns_limit_k_max 11
_diffrn_reflns_limit_k_min -10
_diffrn_reflns_limit_l_max 15
_diffrn_reflns_limit_l_min -13
_diffrn_reflns_number 3170
_diffrn_reflns_theta_full 20.52
_diffrn_reflns_theta_max 20.52
_diffrn_reflns_theta_min 1.29
_diffrn_standards_number 0
_exptl_absorpt_coefficient_mu 0.082
_exptl_absorpt_correction_T_max 0.993
_exptl_absorpt_correction_T_min 0.990
_exptl_absorpt_correction_type multi-scan
_exptl_absorpt_process_details sadabs
_exptl_crystal_colour colorless
_exptl_crystal_density_diffrn 1.214
_exptl_crystal_density_method 'not measured'
_exptl_crystal_description needle
_exptl_crystal_F_000 384
_exptl_crystal_size_max 0.20
_exptl_crystal_size_mid 0.10
_exptl_crystal_size_min 0.08
_refine_diff_density_max 0.175
_refine_diff_density_min -0.145
_refine_diff_density_rms 0.042
_refine_ls_abs_structure_details 'Flack H D (1983), Acta Cryst. A39, 876-881'
_refine_ls_abs_structure_Flack -4(3)
_refine_ls_extinction_coef 0.046(8)
_refine_ls_extinction_expression Fc^*^=kFc[1+0.001xFc^2^\l^3^/sin(2\q)]^-1/4^
_refine_ls_extinction_method SHELXL
_refine_ls_goodness_of_fit_ref 0.993
_refine_ls_hydrogen_treatment constr
_refine_ls_matrix_type full
_refine_ls_number_parameters 242
_refine_ls_number_reflns 1876
_refine_ls_number_restraints 1
_refine_ls_restrained_S_all 0.992
_refine_ls_R_factor_all 0.0773
_refine_ls_R_factor_gt 0.0565
_refine_ls_shift/su_max 0.000
_refine_ls_shift/su_mean 0.000
_refine_ls_structure_factor_coef Fsqd
_refine_ls_weighting_details 'calc w=1/[\s^2^(Fo^2^)+(0.0830P)^2^+0.0000P] where P=(Fo^2^+2Fc^2^)/3'
_refine_ls_weighting_scheme calc
_refine_ls_wR_factor_gt 0.1355
_refine_ls_wR_factor_ref 0.1498
_reflns_number_gt 1418
_reflns_number_total 1876
_reflns_threshold_expression >2sigma(I)
_cod_data_source_file c3ob41672k.txt
_cod_data_source_block p2121212121212
_cod_depositor_comments
;
The following automatic conversions were performed:

'_symmetry_cell_setting' value 'Monoclinic' changed to 'monoclinic'
according to /home/saulius/struct/CIF-dictionaries/cif_core.dic
dictionary named 'cif_core.dic' version 2.4.2 from 2011-04-26.

Automatic conversion script
Id: cif_fix_values 1891 2012-01-12 08:04:46Z andrius 
;
_cod_original_sg_symbol_H-M P2(1)
_cod_database_code 7153169

loop_
_symmetry_equiv_pos_as_xyz
'x, y, z'
'-x, y+1/2, -z'

loop_
_atom_site_label
_atom_site_type_symbol
_atom_site_fract_x
_atom_site_fract_y
_atom_site_fract_z
_atom_site_U_iso_or_equiv
_atom_site_adp_type
_atom_site_occupancy
_atom_site_symmetry_multiplicity
_atom_site_calc_flag
_atom_site_refinement_flags
C1 C 0.4522(15) 1.3911(7) 0.7312(6) 0.101(3) Uani 1 1 d .
H1A H 0.3027 1.3579 0.7463 0.151 Uiso 1 1 calc R
H1B H 0.4331 1.4000 0.6707 0.151 Uiso 1 1 calc R
H1C H 0.4823 1.4663 0.7578 0.151 Uiso 1 1 calc R
C2 C 0.6403(13) 1.2018(5) 0.7295(4) 0.0577(17) Uani 1 1 d .
C3 C 0.4496(13) 1.1630(6) 0.6683(4) 0.0639(18) Uani 1 1 d .
H3 H 0.3262 1.2149 0.6443 0.077 Uiso 1 1 calc R
C4 C 0.4405(11) 1.0448(6) 0.6420(4) 0.0558(17) Uani 1 1 d .
C5 C 0.2368(12) 1.0070(6) 0.5731(4) 0.0607(18) Uani 1 1 d .
H5A H 0.2074 1.0683 0.5307 0.073 Uiso 1 1 calc R
H5B H 0.0845 0.9967 0.5970 0.073 Uiso 1 1 calc R
C6 C 0.2955(11) 0.8936(6) 0.5303(4) 0.0568(18) Uani 1 1 d .
H6 H 0.4409 0.9079 0.5023 0.068 Uiso 1 1 calc R
C7 C 0.0787(13) 0.8577(7) 0.4620(4) 0.084(2) Uani 1 1 d .
H7A H -0.0599 0.8331 0.4885 0.126 Uiso 1 1 calc R
H7B H 0.1301 0.7942 0.4293 0.126 Uiso 1 1 calc R
H7C H 0.0295 0.9231 0.4254 0.126 Uiso 1 1 calc R
C8 C 0.3857(15) 0.6788(6) 0.5655(4) 0.086(2) Uani 1 1 d .
H8A H 0.4963 0.6777 0.5240 0.128 Uiso 1 1 calc R
H8B H 0.2223 0.6540 0.5394 0.128 Uiso 1 1 calc R
H8C H 0.4475 0.6266 0.6112 0.128 Uiso 1 1 calc R
C9 C 0.3712(12) 0.8042(6) 0.6004(4) 0.0561(17) Uani 1 1 d .
H9 H 0.2429 0.8047 0.6373 0.067 Uiso 1 1 calc R
C10 C 0.6191(11) 0.8380(5) 0.6548(4) 0.0500(17) Uani 1 1 d .
H10 H 0.7482 0.8284 0.6188 0.060 Uiso 1 1 calc R
C11 C 0.6191(12) 0.9684(5) 0.6791(4) 0.0494(16) Uani 1 1 d .
C12 C 0.8171(13) 1.0098(5) 0.7412(4) 0.0556(17) Uani 1 1 d .
H12 H 0.9404 0.9582 0.7657 0.067 Uiso 1 1 calc R
C13 C 0.8282(12) 1.1262(6) 0.7655(4) 0.0553(18) Uani 1 1 d .
C14 C 1.2011(14) 1.0987(7) 0.8626(5) 0.084(2) Uani 1 1 d .
H14A H 1.2808 1.0617 0.8200 0.126 Uiso 1 1 calc R
H14B H 1.1302 1.0399 0.8947 0.126 Uiso 1 1 calc R
H14C H 1.3219 1.1434 0.9000 0.126 Uiso 1 1 calc R
C15 C 0.6907(11) 0.7582(5) 0.7308(4) 0.0485(16) Uani 1 1 d .
C16 C 0.5733(11) 0.7649(5) 0.8023(4) 0.0545(17) Uani 1 1 d .
H16 H 0.4503 0.8212 0.8041 0.065 Uiso 1 1 calc R
C17 C 0.6344(12) 0.6905(6) 0.8703(4) 0.0568(16) Uani 1 1 d .
C18 C 0.8175(12) 0.6049(6) 0.8677(5) 0.0582(18) Uani 1 1 d .
C19 C 0.9360(12) 0.5990(6) 0.7986(5) 0.0643(19) Uani 1 1 d .
H19 H 1.0601 0.5432 0.7971 0.077 Uiso 1 1 calc R
C20 C 0.8747(12) 0.6749(6) 0.7305(4) 0.0609(18) Uani 1 1 d .
H20 H 0.9587 0.6695 0.6841 0.073 Uiso 1 1 calc R
C21 C 0.3588(13) 0.7833(7) 0.9535(4) 0.080(2) Uani 1 1 d .
H21A H 0.2137 0.7778 0.9106 0.121 Uiso 1 1 calc R
H21B H 0.4387 0.8575 0.9490 0.121 Uiso 1 1 calc R
H21C H 0.3100 0.7764 1.0086 0.121 Uiso 1 1 calc R
C22 C 1.0660(14) 0.4510(6) 0.9398(5) 0.090(3) Uani 1 1 d .
H22A H 1.2180 0.4907 0.9335 0.135 Uiso 1 1 calc R
H22B H 1.0238 0.3963 0.8940 0.135 Uiso 1 1 calc R
H22C H 1.0884 0.4098 0.9929 0.135 Uiso 1 1 calc R
O1 O 0.6574(9) 1.3158(4) 0.7591(3) 0.0859(16) Uani 1 1 d .
O2 O 1.0106(9) 1.1735(4) 0.8234(3) 0.0745(13) Uani 1 1 d .
O3 O 0.5285(8) 0.6911(4) 0.9421(3) 0.0746(14) Uani 1 1 d .
O4 O 0.8695(8) 0.5345(4) 0.9381(3) 0.0764(14) Uani 1 1 d .

loop_
_atom_site_aniso_label
_atom_site_aniso_U_11
_atom_site_aniso_U_22
_atom_site_aniso_U_33
_atom_site_aniso_U_23
_atom_site_aniso_U_13
_atom_site_aniso_U_12
C1 0.087(6) 0.049(5) 0.153(8) -0.008(5) -0.019(5) 0.013(5)
C2 0.069(5) 0.040(4) 0.062(4) -0.011(4) 0.007(4) 0.000(4)
C3 0.063(5) 0.055(5) 0.070(4) 0.002(4) -0.003(4) 0.004(4)
C4 0.057(4) 0.052(5) 0.055(4) 0.006(4) -0.001(4) -0.003(4)
C5 0.057(4) 0.061(5) 0.060(4) 0.001(4) -0.001(4) -0.003(4)
C6 0.058(4) 0.062(4) 0.049(4) -0.007(4) 0.001(3) -0.005(4)
C7 0.084(5) 0.095(6) 0.066(5) -0.026(4) -0.010(4) -0.004(4)
C8 0.105(6) 0.063(5) 0.083(5) -0.016(5) -0.005(4) -0.007(5)
C9 0.060(4) 0.055(4) 0.052(4) -0.008(4) 0.007(3) -0.009(3)
C10 0.043(4) 0.043(4) 0.064(4) -0.011(4) 0.012(3) -0.004(3)
C11 0.051(4) 0.051(4) 0.045(4) -0.004(3) 0.006(3) -0.004(4)
C12 0.067(5) 0.043(5) 0.055(4) 0.003(3) 0.007(4) 0.000(3)
C13 0.045(4) 0.052(5) 0.065(4) 0.000(4) -0.006(3) -0.004(4)
C14 0.076(5) 0.087(6) 0.080(5) -0.001(5) -0.015(4) -0.011(5)
C15 0.051(4) 0.038(4) 0.057(4) -0.004(3) 0.011(3) 0.000(3)
C16 0.054(4) 0.053(4) 0.056(4) 0.000(4) 0.007(3) 0.009(3)
C17 0.059(4) 0.053(4) 0.060(4) 0.004(4) 0.013(3) 0.008(4)
C18 0.059(4) 0.054(5) 0.062(5) 0.005(4) 0.009(4) 0.003(4)
C19 0.062(5) 0.054(4) 0.077(5) 0.000(4) 0.016(4) 0.008(4)
C20 0.068(5) 0.050(4) 0.068(5) -0.003(4) 0.022(4) -0.002(4)
C21 0.070(5) 0.098(6) 0.077(5) -0.001(4) 0.023(4) 0.025(5)
C22 0.079(6) 0.070(5) 0.121(7) 0.034(5) 0.019(5) 0.031(5)
O1 0.087(4) 0.056(3) 0.104(4) -0.016(3) -0.019(3) 0.003(3)
O2 0.069(3) 0.061(3) 0.084(3) -0.012(3) -0.020(3) 0.002(3)
O3 0.083(3) 0.083(3) 0.063(3) 0.012(3) 0.027(3) 0.026(3)
O4 0.084(3) 0.066(3) 0.081(3) 0.020(3) 0.019(3) 0.021(3)

loop_
_atom_type_symbol
_atom_type_description
_atom_type_scat_dispersion_real
_atom_type_scat_dispersion_imag
_atom_type_scat_source
C C 0.0033 0.0016 'International Tables Vol C Tables 4.2.6.8 and 6.1.1.4'
H H 0.0000 0.0000 'International Tables Vol C Tables 4.2.6.8 and 6.1.1.4'
O O 0.0106 0.0060 'International Tables Vol C Tables 4.2.6.8 and 6.1.1.4'

loop_
_geom_angle_atom_site_label_1
_geom_angle_atom_site_label_2
_geom_angle_atom_site_label_3
_geom_angle
C3 C2 O1 123.1(6)
C3 C2 C13 120.9(6)
O1 C2 C13 116.0(6)
C2 C3 C4 120.3(6)
C11 C4 C3 119.5(6)
C11 C4 C5 121.7(6)
C3 C4 C5 118.8(6)
C4 C5 C6 113.2(5)
C5 C6 C9 107.0(5)
C5 C6 C7 110.9(5)
C9 C6 C7 115.6(5)
C6 C9 C10 111.0(5)
C6 C9 C8 112.4(5)
C10 C9 C8 110.4(6)
C15 C10 C9 113.1(5)
C15 C10 C11 113.0(5)
C9 C10 C11 110.6(5)
C4 C11 C12 119.6(5)
C4 C11 C10 122.5(5)
C12 C11 C10 117.9(6)
C13 C12 C11 120.7(6)
O2 C13 C12 124.7(6)
O2 C13 C2 116.3(6)
C12 C13 C2 119.0(6)
C20 C15 C16 117.7(6)
C20 C15 C10 120.4(6)
C16 C15 C10 121.9(6)
C17 C16 C15 121.8(6)
O3 C17 C16 125.4(6)
O3 C17 C18 115.1(6)
C16 C17 C18 119.5(6)
C19 C18 O4 124.8(6)
C19 C18 C17 119.1(6)
O4 C18 C17 116.1(6)
C18 C19 C20 121.1(6)
C15 C20 C19 120.8(6)
C2 O1 C1 117.2(5)
C13 O2 C14 117.8(5)
C17 O3 C21 118.5(5)
C18 O4 C22 117.5(5)

loop_
_geom_bond_atom_site_label_1
_geom_bond_atom_site_label_2
_geom_bond_distance
C1 O1 1.421(8)
C2 C3 1.378(8)
C2 O1 1.383(7)
C2 C13 1.389(8)
C3 C4 1.412(9)
C4 C11 1.367(8)
C4 C5 1.492(8)
C5 C6 1.520(8)
C6 C9 1.521(8)
C6 C7 1.527(8)
C8 C9 1.543(9)
C9 C10 1.530(8)
C10 C15 1.517(8)
C10 C11 1.538(8)
C11 C12 1.421(8)
C12 C13 1.383(9)
C13 O2 1.354(7)
C14 O2 1.408(8)
C15 C20 1.379(8)
C15 C16 1.393(8)
C16 C17 1.375(8)
C17 O3 1.359(7)
C17 C18 1.399(9)
C18 C19 1.362(8)
C18 O4 1.373(7)
C19 C20 1.388(9)
C21 O3 1.429(7)
C22 O4 1.428(7)
